data_4302939
loop_
_publ_author_name
'Yanyan Mulyana'
'Ayman Nafady'
'Arindam Mukherjee'
'Roland Bircher'
'Boujemaa Moubaraki'
'Keith S. Murray'
'Alan M. Bond'
'Brendan F. Abrahams'
'Colette Boskovic'

_publ_section_title
;
New Family of Ferric Spin Clusters Incorporating
Redox-Activeortho-Dioxolene Ligands
;
_journal_name_full 'Inorganic Chemistry'
_journal_page_first 7765
_journal_page_last 7781
_journal_paper_doi 10.1021/ic900729d
_journal_volume 48
_journal_year 2009
_chemical_formula_sum 'C58 H66 Cl8 Fe2 N2 O13'
_chemical_formula_weight 1394.43
_chemical_name_systematic
;
 ?
;
_space_group_IT_number 2
_symmetry_cell_setting triclinic
_symmetry_space_group_name_Hall '-P 1'
_symmetry_space_group_name_H-M 'P -1'
_atom_sites_solution_hydrogens geom
_atom_sites_solution_primary direct
_atom_sites_solution_secondary difmap
_audit_creation_method SHELXL-97
_cell_angle_alpha 95.875(4)
_cell_angle_beta 106.204(5)
_cell_angle_gamma 113.366(5)
_cell_formula_units_Z 2
_cell_length_a 15.510(4)
_cell_length_b 15.567(4)
_cell_length_c 16.177(4)
_cell_measurement_temperature 130(2)
_cell_volume 3341.0(15)
_computing_structure_refinement 'SHELXL-97 (Sheldrick, 1997)'
_diffrn_ambient_temperature 130(2)
_diffrn_measured_fraction_theta_full 0.962
_diffrn_measured_fraction_theta_max 0.962
_diffrn_radiation_monochromator graphite
_diffrn_radiation_source 'fine-focus sealed tube'
_diffrn_radiation_type CuK\a
_diffrn_radiation_wavelength 1.54184
_diffrn_reflns_av_R_equivalents 0.0342
_diffrn_reflns_av_sigmaI/netI 0.0544
_diffrn_reflns_limit_h_max 12
_diffrn_reflns_limit_h_min -15
_diffrn_reflns_limit_k_max 15
_diffrn_reflns_limit_k_min -15
_diffrn_reflns_limit_l_max 16
_diffrn_reflns_limit_l_min -15
_diffrn_reflns_number 15174
_diffrn_reflns_theta_full 51.39
_diffrn_reflns_theta_max 51.39
_diffrn_reflns_theta_min 2.93
_exptl_absorpt_coefficient_mu 6.913
_exptl_absorpt_correction_T_max 0.830
_exptl_absorpt_correction_T_min 0.541
_exptl_absorpt_correction_type analytical
_exptl_absorpt_process_details
;
CrysAlis RED, Oxford Diffraction Ltd.,
Version 1.171.32.15 (release 10-01-2008 CrysAlis171 .NET)
(compiled Jan 10 2008,16:37:18)
Analytical numeric absorption correction using a multifaceted crystal
            model based on expressions derived by R.C. Clark & J.S. Reid.
(Clark, R. C. & Reid, J. S. (1995). Acta Cryst. A51, 887-897)
;
_exptl_crystal_colour 'dark brown'
_exptl_crystal_density_diffrn 1.386
_exptl_crystal_density_method 'not measured'
_exptl_crystal_description block
_exptl_crystal_F_000 1440
_exptl_crystal_size_max 0.4597
_exptl_crystal_size_mid 0.1659
_exptl_crystal_size_min 0.0805
_refine_diff_density_max 0.398
_refine_diff_density_min -0.235
_refine_diff_density_rms 0.050
_refine_ls_extinction_method none
_refine_ls_goodness_of_fit_ref 0.918
_refine_ls_hydrogen_treatment constr
_refine_ls_matrix_type full
_refine_ls_number_parameters 703
_refine_ls_number_reflns 7028
_refine_ls_number_restraints 0
_refine_ls_restrained_S_all 0.918
_refine_ls_R_factor_all 0.0605
_refine_ls_R_factor_gt 0.0407
_refine_ls_shift/su_max 0.000
_refine_ls_shift/su_mean 0.000
_refine_ls_structure_factor_coef Fsqd
_refine_ls_weighting_details 'calc w=1/[\s^2^(Fo^2^)+(0.0604P)^2^+0.0000P] where P=(Fo^2^+2Fc^2^)/3'
_refine_ls_weighting_scheme calc
_refine_ls_wR_factor_gt 0.0915
_refine_ls_wR_factor_ref 0.0971
_reflns_number_gt 5021
_reflns_number_total 7028
_reflns_threshold_expression >2sigma(I)
_cod_data_source_file ic900729d_si_001_6.cif
_cod_data_source_block compound_7
_cod_database_code 4302939

loop_
_symmetry_equiv_pos_as_xyz
'x, y, z'
'-x, -y, -z'

loop_
_atom_site_label
_atom_site_type_symbol
_atom_site_fract_x
_atom_site_fract_y
_atom_site_fract_z
_atom_site_U_iso_or_equiv
_atom_site_adp_type
_atom_site_occupancy
_atom_site_symmetry_multiplicity
_atom_site_calc_flag
_atom_site_refinement_flags
_atom_site_disorder_assembly
_atom_site_disorder_group
O10 O 0.9530(3) 0.9513(2) 0.2808(3) 0.0714(10) Uani 1 1 d . . .
O11 O 0.2042(4) 0.7384(4) 0.2924(4) 0.1120(15) Uani 1 1 d . . .
O12 O 0.3909(4) 0.4131(5) 0.0734(4) 0.1304(18) Uani 1 1 d . . .
C45 C 0.9653(6) 0.9017(5) 0.3451(5) 0.100(2) Uani 1 1 d . . .
H45A H 0.9661 0.8420 0.3186 0.120 Uiso 1 1 calc R . .
H45B H 0.9065 0.8824 0.3644 0.120 Uiso 1 1 calc R . .
C44 C 0.8659(6) 0.9639(5) 0.1385(5) 0.106(2) Uani 1 1 d . . .
H44A H 0.8043 0.9285 0.0867 0.159 Uiso 1 1 calc R . .
H44B H 0.9242 0.9779 0.1202 0.159 Uiso 1 1 calc R . .
H44C H 0.8681 1.0245 0.1652 0.159 Uiso 1 1 calc R . .
C46 C 1.0541(6) 0.9539(6) 0.4215(6) 0.122(3) Uani 1 1 d . . .
H46A H 1.0560 0.9139 0.4643 0.182 Uiso 1 1 calc R . .
H46B H 1.0540 1.0131 0.4488 0.182 Uiso 1 1 calc R . .
H46C H 1.1131 0.9705 0.4038 0.182 Uiso 1 1 calc R . .
C47 C 0.2342(7) 0.8524(6) 0.4201(7) 0.133(3) Uani 1 1 d . . .
H47A H 0.2566 0.9209 0.4450 0.200 Uiso 1 1 calc R . .
H47B H 0.2783 0.8299 0.4575 0.200 Uiso 1 1 calc R . .
H47C H 0.1653 0.8152 0.4178 0.200 Uiso 1 1 calc R . .
C43 C 0.8676(6) 0.9058(5) 0.2030(5) 0.100(2) Uani 1 1 d . . .
H43A H 0.8070 0.8898 0.2193 0.120 Uiso 1 1 calc R . .
H43B H 0.8646 0.8445 0.1752 0.120 Uiso 1 1 calc R . .
C51 C 0.3721(7) 0.5572(7) 0.0966(7) 0.164(4) Uani 1 1 d . . .
H51A H 0.3920 0.6150 0.1419 0.246 Uiso 1 1 calc R . .
H51B H 0.2988 0.5205 0.0738 0.246 Uiso 1 1 calc R . .
H51C H 0.3952 0.5763 0.0478 0.246 Uiso 1 1 calc R . .
C48 C 0.2377(7) 0.8389(6) 0.3288(8) 0.144(4) Uani 1 1 d . . .
H48A H 0.1940 0.8625 0.2909 0.173 Uiso 1 1 calc R . .
H48B H 0.3070 0.8765 0.3307 0.173 Uiso 1 1 calc R . .
C52 C 0.4174(8) 0.4968(7) 0.1360(7) 0.158(4) Uani 1 1 d . . .
H52A H 0.4913 0.5345 0.1600 0.190 Uiso 1 1 calc R . .
H52B H 0.3949 0.4786 0.1859 0.190 Uiso 1 1 calc R . .
C54 C 0.3984(8) 0.2626(7) 0.0229(6) 0.166(4) Uani 1 1 d . . .
H54A H 0.4287 0.2216 0.0465 0.249 Uiso 1 1 calc R . .
H54B H 0.4216 0.2847 -0.0250 0.249 Uiso 1 1 calc R . .
H54C H 0.3252 0.2256 -0.0002 0.249 Uiso 1 1 calc R . .
C53 C 0.4294(8) 0.3504(8) 0.0974(8) 0.178(5) Uani 1 1 d . . .
H53A H 0.4083 0.3269 0.1464 0.214 Uiso 1 1 calc R . .
H53B H 0.5035 0.3863 0.1207 0.214 Uiso 1 1 calc R . .
C49 C 0.2055(8) 0.7113(10) 0.2094(8) 0.164(4) Uani 1 1 d . . .
H49A H 0.2746 0.7448 0.2091 0.197 Uiso 1 1 calc R . .
H49B H 0.1619 0.7303 0.1657 0.197 Uiso 1 1 calc R . .
C50 C 0.1677(10) 0.5995(9) 0.1823(7) 0.189(5) Uani 1 1 d . . .
H50A H 0.1704 0.5814 0.1236 0.284 Uiso 1 1 calc R . .
H50B H 0.0985 0.5664 0.1806 0.284 Uiso 1 1 calc R . .
H50C H 0.2106 0.5806 0.2259 0.284 Uiso 1 1 calc R . .
Fe1 Fe 0.00672(5) 0.33962(5) 0.44842(5) 0.0389(2) Uani 1 1 d . . .
Fe2 Fe 0.12664(5) 0.25667(5) 0.35617(5) 0.0394(2) Uani 1 1 d . . .
Cl5 Cl 0.27145(8) 0.21764(8) 0.53904(7) 0.0471(3) Uani 1 1 d . . .
Cl1 Cl -0.29188(8) 0.39484(8) 0.31908(8) 0.0540(3) Uani 1 1 d . . .
Cl7 Cl 0.30047(10) 0.38222(10) 0.86349(8) 0.0679(4) Uani 1 1 d . . .
Cl2 Cl -0.48846(9) 0.19795(8) 0.23014(9) 0.0613(4) Uani 1 1 d . . .
Cl3 Cl -0.47812(9) 0.00416(8) 0.24283(10) 0.0687(4) Uani 1 1 d . . .
Cl4 Cl -0.27011(9) 0.00553(8) 0.34123(9) 0.0617(4) Uani 1 1 d . . .
Cl6 Cl 0.36883(9) 0.26748(9) 0.74634(8) 0.0610(4) Uani 1 1 d . . .
Cl8 Cl 0.12200(10) 0.43047(9) 0.77132(8) 0.0605(4) Uani 1 1 d . . .
O9 O -0.0076(2) 0.13468(19) 0.3340(2) 0.0481(8) Uani 1 1 d . . .
O5 O -0.1015(2) 0.20510(19) 0.4150(2) 0.0434(7) Uani 1 1 d . . .
O2 O 0.0405(2) 0.32745(19) 0.34008(19) 0.0398(7) Uani 1 1 d . . .
O8 O 0.1164(2) 0.29008(19) 0.4781(2) 0.0389(7) Uani 1 1 d . . .
O3 O 0.2508(2) 0.37956(19) 0.39069(19) 0.0440(8) Uani 1 1 d . . .
O6 O -0.1105(2) 0.36719(19) 0.40663(18) 0.0382(7) Uani 1 1 d . . .
O7 O 0.0476(2) 0.36819(19) 0.5760(2) 0.0442(8) Uani 1 1 d . . .
N2 N 0.2728(3) 0.5530(3) 0.4285(3) 0.0467(10) Uani 1 1 d . . .
O4 O 0.0937(2) 0.48967(19) 0.47287(19) 0.0413(7) Uani 1 1 d . . .
N1 N 0.0890(3) 0.2508(3) 0.2182(3) 0.0464(10) Uani 1 1 d . . .
O1 O 0.1760(2) 0.16710(19) 0.33381(19) 0.0445(8) Uani 1 1 d . . .
C17 C 0.3830(3) 0.3561(3) 0.3606(3) 0.0458(12) Uani 1 1 d . . .
H17 H 0.3457 0.2880 0.3482 0.055 Uiso 1 1 calc R . .
C39 C -0.2789(4) 0.1130(3) 0.3344(3) 0.0458(12) Uani 1 1 d . . .
C22 C 0.3613(4) 0.5857(3) 0.4215(3) 0.0432(12) Uani 1 1 d . . .
C21 C 0.3997(3) 0.5170(3) 0.4014(3) 0.0403(11) Uani 1 1 d . . .
C41 C -0.3756(3) 0.1980(3) 0.2852(3) 0.0444(12) Uani 1 1 d . . .
C32 C 0.1621(3) 0.3071(3) 0.5654(3) 0.0348(11) Uani 1 1 d . . .
C19 C 0.5358(3) 0.4929(3) 0.3747(3) 0.0475(12) Uani 1 1 d . . .
H19 H 0.6010 0.5179 0.3712 0.057 Uiso 1 1 calc R . .
C36 C 0.1685(3) 0.3749(3) 0.7091(3) 0.0441(12) Uani 1 1 d . . .
C33 C 0.2352(3) 0.2816(3) 0.6056(3) 0.0398(11) Uani 1 1 d . . .
C38 C -0.1917(4) 0.1985(3) 0.3723(3) 0.0418(12) Uani 1 1 d . . .
C2 C 0.2466(3) 0.0770(3) 0.2803(3) 0.0421(11) Uani 1 1 d . . .
H2 H 0.2628 0.0615 0.3362 0.051 Uiso 1 1 calc R . .
C16 C 0.3410(3) 0.4157(3) 0.3842(3) 0.0405(11) Uani 1 1 d . . .
C20 C 0.4979(3) 0.5532(3) 0.3990(3) 0.0456(12) Uani 1 1 d . . .
H20 H 0.5385 0.6209 0.4146 0.055 Uiso 1 1 calc R . .
C42 C -0.2886(3) 0.2854(3) 0.3241(3) 0.0408(11) Uani 1 1 d . . .
C3 C 0.2747(4) 0.0444(3) 0.2140(4) 0.0535(13) Uani 1 1 d . . .
H3 H 0.3119 0.0083 0.2255 0.064 Uiso 1 1 calc R . .
C8 C 0.0823(4) 0.2200(4) 0.0671(3) 0.0467(12) Uani 1 1 d . . .
C25 C 0.5024(4) 0.8528(4) 0.5233(5) 0.0707(16) Uani 1 1 d . . .
H25 H 0.5223 0.8964 0.5782 0.085 Uiso 1 1 calc R . .
C31 C 0.1243(4) 0.3511(3) 0.6181(3) 0.0403(11) Uani 1 1 d . . .
C37 C -0.1972(3) 0.2871(3) 0.3677(3) 0.0374(11) Uani 1 1 d . . .
C9 C 0.0022(4) 0.1473(4) -0.0008(4) 0.0602(14) Uani 1 1 d . . .
H9 H -0.0350 0.0879 0.0113 0.072 Uiso 1 1 calc R . .
C40 C -0.3707(3) 0.1119(3) 0.2904(3) 0.0468(12) Uani 1 1 d . . .
C23 C 0.4197(3) 0.6902(3) 0.4322(3) 0.0459(12) Uani 1 1 d . . .
C34 C 0.2784(3) 0.3042(3) 0.6973(3) 0.0436(12) Uani 1 1 d . . .
C29 C 0.2188(3) 0.6126(3) 0.4347(4) 0.0508(13) Uani 1 1 d . . .
H29A H 0.2291 0.6567 0.3946 0.061 Uiso 1 1 calc R . .
H29B H 0.2448 0.6519 0.4961 0.061 Uiso 1 1 calc R . .
C7 C 0.1112(3) 0.2087(3) 0.1596(3) 0.0413(11) Uani 1 1 d . . .
C1 C 0.1942(3) 0.1325(3) 0.2648(3) 0.0385(11) Uani 1 1 d . . .
C4 C 0.2498(4) 0.0635(4) 0.1324(4) 0.0551(14) Uani 1 1 d . . .
H4 H 0.2691 0.0407 0.0873 0.066 Uiso 1 1 calc R . .
C5 C 0.1964(3) 0.1163(3) 0.1165(3) 0.0505(13) Uani 1 1 d . . .
H5 H 0.1791 0.1294 0.0597 0.061 Uiso 1 1 calc R . .
C6 C 0.1663(3) 0.1515(3) 0.1820(3) 0.0419(12) Uani 1 1 d . . .
C18 C 0.4767(4) 0.3946(3) 0.3555(3) 0.0500(13) Uani 1 1 d . . .
H18 H 0.5022 0.3522 0.3380 0.060 Uiso 1 1 calc R . .
C27 C 0.5005(4) 0.8246(4) 0.3745(5) 0.0734(17) Uani 1 1 d . . .
H27 H 0.5186 0.8487 0.3272 0.088 Uiso 1 1 calc R . .
C12 C 0.1084(5) 0.3159(4) -0.0381(4) 0.0694(16) Uani 1 1 d . . .
H12 H 0.1454 0.3747 -0.0512 0.083 Uiso 1 1 calc R . .
C28 C 0.4465(4) 0.7261(4) 0.3644(4) 0.0574(14) Uani 1 1 d . . .
H28 H 0.4279 0.6828 0.3096 0.069 Uiso 1 1 calc R . .
C13 C 0.1364(4) 0.3051(4) 0.0470(4) 0.0612(14) Uani 1 1 d . . .
H13 H 0.1929 0.3560 0.0922 0.073 Uiso 1 1 calc R . .
C24 C 0.4479(4) 0.7548(4) 0.5130(4) 0.0559(14) Uani 1 1 d . . .
H24 H 0.4297 0.7313 0.5605 0.067 Uiso 1 1 calc R . .
C15 C -0.0267(4) 0.3035(3) 0.2524(3) 0.0484(12) Uani 1 1 d . . .
H15A H -0.0553 0.3502 0.2452 0.058 Uiso 1 1 calc R . .
H15B H -0.0825 0.2382 0.2387 0.058 Uiso 1 1 calc R . .
C30 C 0.1089(3) 0.5461(3) 0.4086(3) 0.0461(12) Uani 1 1 d . . .
H30A H 0.0705 0.5842 0.4056 0.055 Uiso 1 1 calc R . .
H30B H 0.0845 0.5029 0.3493 0.055 Uiso 1 1 calc R . .
C11 C 0.0296(5) 0.2448(5) -0.1028(4) 0.0728(16) Uani 1 1 d . . .
H11 H 0.0111 0.2535 -0.1613 0.087 Uiso 1 1 calc R . .
C14 C 0.0317(4) 0.3069(4) 0.1912(3) 0.0560(14) Uani 1 1 d . . .
H14A H -0.0145 0.2782 0.1289 0.067 Uiso 1 1 calc R . .
H14B H 0.0782 0.3745 0.1963 0.067 Uiso 1 1 calc R . .
C10 C -0.0246(4) 0.1594(4) -0.0852(4) 0.0745(16) Uani 1 1 d . . .
H10 H -0.0803 0.1090 -0.1314 0.089 Uiso 1 1 calc R . .
C35 C 0.2466(4) 0.3523(3) 0.7503(3) 0.0487(12) Uani 1 1 d . . .
C26 C 0.5274(4) 0.8869(4) 0.4546(6) 0.0796(19) Uani 1 1 d . . .
H26 H 0.5638 0.9543 0.4619 0.096 Uiso 1 1 calc R . .

loop_
_atom_site_aniso_label
_atom_site_aniso_U_11
_atom_site_aniso_U_22
_atom_site_aniso_U_33
_atom_site_aniso_U_23
_atom_site_aniso_U_13
_atom_site_aniso_U_12
O10 0.078(3) 0.042(2) 0.090(3) 0.010(2) 0.030(3) 0.024(2)
O11 0.117(4) 0.110(4) 0.125(4) 0.062(3) 0.053(3) 0.052(3)
O12 0.107(4) 0.136(5) 0.098(4) 0.017(4) 0.022(3) 0.017(4)
C45 0.136(7) 0.060(4) 0.105(6) 0.032(5) 0.043(6) 0.040(5)
C44 0.134(7) 0.087(5) 0.077(5) 0.011(4) 0.028(5) 0.038(5)
C46 0.103(6) 0.113(6) 0.147(8) 0.069(6) 0.020(6) 0.053(6)
C47 0.170(9) 0.108(6) 0.136(8) 0.038(6) 0.038(7) 0.085(6)
C43 0.129(7) 0.056(4) 0.085(5) -0.009(4) 0.030(5) 0.024(4)
C51 0.124(8) 0.152(9) 0.162(9) -0.011(7) 0.004(6) 0.053(7)
C48 0.137(7) 0.088(6) 0.222(12) 0.095(7) 0.044(8) 0.064(6)
C52 0.130(8) 0.129(8) 0.113(7) -0.023(7) -0.024(6) 0.014(7)
C54 0.178(10) 0.129(8) 0.121(8) 0.035(7) 0.014(7) 0.025(7)
C53 0.174(10) 0.153(9) 0.163(11) 0.068(9) -0.022(8) 0.076(9)
C49 0.177(10) 0.275(15) 0.138(9) 0.120(10) 0.094(8) 0.153(11)
C50 0.246(14) 0.219(12) 0.143(9) 0.025(9) 0.086(9) 0.135(12)
Fe1 0.0364(4) 0.0344(4) 0.0521(5) 0.0115(3) 0.0211(4) 0.0177(4)
Fe2 0.0413(4) 0.0343(4) 0.0462(5) 0.0078(3) 0.0188(4) 0.0183(4)
Cl5 0.0450(7) 0.0504(7) 0.0511(7) 0.0070(6) 0.0188(6) 0.0263(6)
Cl1 0.0440(7) 0.0384(7) 0.0826(9) 0.0146(6) 0.0213(7) 0.0219(6)
Cl7 0.0790(10) 0.0893(10) 0.0426(8) 0.0109(7) 0.0205(7) 0.0460(9)
Cl2 0.0415(8) 0.0482(7) 0.0864(10) 0.0098(7) 0.0133(7) 0.0202(6)
Cl3 0.0436(8) 0.0386(7) 0.1081(11) 0.0123(7) 0.0173(8) 0.0104(6)
Cl4 0.0518(8) 0.0352(7) 0.1002(10) 0.0197(7) 0.0274(7) 0.0200(6)
Cl6 0.0571(8) 0.0799(9) 0.0537(8) 0.0139(7) 0.0155(7) 0.0409(8)
Cl8 0.0796(9) 0.0701(8) 0.0555(8) 0.0179(7) 0.0384(7) 0.0457(8)
O9 0.0445(19) 0.0377(17) 0.058(2) 0.0066(15) 0.0189(16) 0.0148(16)
O5 0.034(2) 0.0373(17) 0.063(2) 0.0153(15) 0.0203(17) 0.0173(16)
O2 0.0389(18) 0.0397(17) 0.046(2) 0.0105(15) 0.0192(17) 0.0191(15)
O8 0.0372(18) 0.0374(17) 0.046(2) 0.0110(15) 0.0185(17) 0.0180(15)
O3 0.042(2) 0.0376(17) 0.060(2) 0.0099(15) 0.0263(17) 0.0193(16)
O6 0.0343(19) 0.0316(17) 0.0511(19) 0.0084(15) 0.0174(16) 0.0156(17)
O7 0.0394(19) 0.0409(18) 0.057(2) 0.0130(15) 0.0229(17) 0.0183(16)
N2 0.046(3) 0.044(2) 0.067(3) 0.018(2) 0.034(2) 0.025(2)
O4 0.0436(19) 0.0355(17) 0.0515(19) 0.0160(15) 0.0243(16) 0.0175(15)
N1 0.045(2) 0.043(2) 0.059(3) 0.018(2) 0.024(2) 0.022(2)
O1 0.048(2) 0.0397(18) 0.049(2) 0.0077(15) 0.0211(16) 0.0213(16)
C17 0.039(3) 0.037(3) 0.060(3) 0.004(2) 0.020(3) 0.016(3)
C39 0.050(4) 0.030(3) 0.066(3) 0.017(2) 0.028(3) 0.021(3)
C22 0.045(3) 0.035(3) 0.059(3) 0.013(2) 0.030(3) 0.019(3)
C21 0.038(3) 0.038(3) 0.051(3) 0.011(2) 0.023(2) 0.017(3)
C41 0.030(3) 0.046(3) 0.059(3) 0.011(3) 0.018(2) 0.018(3)
C32 0.030(3) 0.029(3) 0.043(3) 0.009(2) 0.013(3) 0.009(2)
C19 0.038(3) 0.040(3) 0.066(3) 0.011(3) 0.026(3) 0.014(3)
C36 0.047(3) 0.039(3) 0.047(4) 0.004(2) 0.025(3) 0.017(3)
C33 0.034(3) 0.037(3) 0.050(3) 0.007(2) 0.020(3) 0.014(2)
C38 0.041(3) 0.031(3) 0.058(3) 0.013(2) 0.026(3) 0.014(3)
C2 0.042(3) 0.034(3) 0.052(3) 0.005(2) 0.021(2) 0.017(2)
C16 0.036(3) 0.040(3) 0.048(3) 0.008(2) 0.020(2) 0.017(3)
C20 0.046(3) 0.034(3) 0.061(3) 0.014(2) 0.024(3) 0.017(3)
C42 0.037(3) 0.035(3) 0.057(3) 0.014(2) 0.020(3) 0.020(3)
C3 0.051(3) 0.049(3) 0.066(4) 0.005(3) 0.020(3) 0.029(3)
C8 0.044(3) 0.049(3) 0.045(3) 0.001(3) 0.019(3) 0.020(3)
C25 0.056(4) 0.040(4) 0.105(5) 0.004(3) 0.021(4) 0.020(3)
C31 0.043(3) 0.031(3) 0.048(3) 0.008(2) 0.023(3) 0.013(2)
C37 0.033(3) 0.032(3) 0.050(3) 0.009(2) 0.019(2) 0.015(3)
C9 0.062(4) 0.049(3) 0.051(4) 0.014(3) 0.013(3) 0.011(3)
C40 0.035(3) 0.036(3) 0.069(4) 0.014(2) 0.020(3) 0.013(2)
C23 0.046(3) 0.033(3) 0.068(4) 0.016(3) 0.032(3) 0.018(3)
C34 0.042(3) 0.045(3) 0.046(3) 0.013(2) 0.017(3) 0.020(3)
C29 0.053(3) 0.034(3) 0.085(4) 0.020(3) 0.045(3) 0.023(3)
C7 0.040(3) 0.037(3) 0.039(3) 0.003(2) 0.016(2) 0.011(2)
C1 0.035(3) 0.029(3) 0.044(3) -0.002(2) 0.017(2) 0.006(2)
C4 0.051(3) 0.061(3) 0.060(4) 0.005(3) 0.024(3) 0.030(3)
C5 0.049(3) 0.050(3) 0.049(3) 0.005(2) 0.020(3) 0.019(3)
C6 0.038(3) 0.039(3) 0.045(3) 0.000(2) 0.017(2) 0.013(2)
C18 0.041(3) 0.046(3) 0.066(4) 0.005(3) 0.023(3) 0.023(3)
C27 0.071(4) 0.046(4) 0.132(6) 0.041(4) 0.062(4) 0.032(3)
C12 0.077(4) 0.059(4) 0.056(4) 0.018(3) 0.027(4) 0.011(4)
C28 0.060(3) 0.050(4) 0.084(4) 0.026(3) 0.042(3) 0.032(3)
C13 0.054(4) 0.053(4) 0.053(4) 0.008(3) 0.019(3) 0.003(3)
C24 0.048(3) 0.049(4) 0.075(4) 0.016(3) 0.025(3) 0.023(3)
C15 0.049(3) 0.052(3) 0.045(3) 0.006(2) 0.010(3) 0.028(3)
C30 0.054(3) 0.041(3) 0.060(3) 0.016(3) 0.033(3) 0.028(3)
C11 0.082(5) 0.074(4) 0.046(4) 0.020(4) 0.022(4) 0.017(4)
C14 0.073(4) 0.062(3) 0.045(3) 0.016(3) 0.021(3) 0.041(3)
C10 0.068(4) 0.071(4) 0.051(4) 0.014(3) 0.008(3) 0.008(4)
C35 0.049(3) 0.048(3) 0.051(3) 0.014(2) 0.022(3) 0.020(3)
C26 0.053(4) 0.042(4) 0.151(7) 0.035(5) 0.044(4) 0.020(3)

loop_
_atom_type_symbol
_atom_type_description
_atom_type_scat_dispersion_real
_atom_type_scat_dispersion_imag
_atom_type_scat_source
C C 0.0181 0.0091 'International Tables Vol C Tables 4.2.6.8 and 6.1.1.4'
H H 0.0000 0.0000 'International Tables Vol C Tables 4.2.6.8 and 6.1.1.4'
N N 0.0311 0.0180 'International Tables Vol C Tables 4.2.6.8 and 6.1.1.4'
O O 0.0492 0.0322 'International Tables Vol C Tables 4.2.6.8 and 6.1.1.4'
Fe Fe -1.1336 3.1974 'International Tables Vol C Tables 4.2.6.8 and 6.1.1.4'
Cl Cl 0.3639 0.7018 'International Tables Vol C Tables 4.2.6.8 and 6.1.1.4'

loop_
_geom_angle_atom_site_label_1
_geom_angle_atom_site_label_2
_geom_angle_atom_site_label_3
_geom_angle
_geom_angle_site_symmetry_1
_geom_angle_site_symmetry_3
_geom_angle_publ_flag
C45 O10 C43 119.0(5) . . ?
C49 O11 C48 118.3(8) . . ?
C53 O12 C52 119.5(8) . . ?
O10 C45 C46 115.0(6) . . ?
O10 C43 C44 113.6(6) . . ?
O11 C48 C47 109.3(6) . . ?
O12 C52 C51 111.5(8) . . ?
O12 C53 C54 115.4(8) . . ?
O11 C49 C50 110.4(8) . . ?
O7 Fe1 O2 149.58(13) . . ?
O7 Fe1 O6 105.72(11) . . ?
O2 Fe1 O6 101.80(12) . . ?
O7 Fe1 O5 101.42(12) . . ?
O2 Fe1 O5 95.16(11) . . ?
O6 Fe1 O5 81.52(12) . . ?
O7 Fe1 O8 80.09(12) . . ?
O2 Fe1 O8 74.30(11) . . ?
O6 Fe1 O8 171.13(12) . . ?
O5 Fe1 O8 90.82(11) . . ?
O7 Fe1 O4 82.55(11) . . ?
O2 Fe1 O4 87.04(11) . . ?
O6 Fe1 O4 85.37(11) . . ?
O5 Fe1 O4 166.89(11) . . ?
O8 Fe1 O4 102.20(11) . . ?
O1 Fe2 O3 100.55(12) . . ?
O1 Fe2 O2 161.11(13) . . ?
O3 Fe2 O2 91.45(11) . . ?
O1 Fe2 O8 120.09(12) . . ?
O3 Fe2 O8 89.12(11) . . ?
O2 Fe2 O8 74.21(11) . . ?
O1 Fe2 O9 84.85(11) . . ?
O3 Fe2 O9 172.48(11) . . ?
O2 Fe2 O9 84.71(11) . . ?
O8 Fe2 O9 83.62(11) . . ?
O1 Fe2 N1 85.90(13) . . ?
O3 Fe2 N1 94.07(13) . . ?
O2 Fe2 N1 78.70(12) . . ?
O8 Fe2 N1 152.78(12) . . ?
O9 Fe2 N1 91.52(13) . . ?
C38 O5 Fe1 112.6(2) . . ?
C15 O2 Fe1 125.2(2) . . ?
C15 O2 Fe2 113.9(2) . . ?
Fe1 O2 Fe2 107.53(14) . . ?
C32 O8 Fe2 144.3(2) . . ?
C32 O8 Fe1 112.0(2) . . ?
Fe2 O8 Fe1 102.22(14) . . ?
C16 O3 Fe2 141.2(3) . . ?
C37 O6 Fe1 112.9(2) . . ?
C31 O7 Fe1 115.7(3) . . ?
C22 N2 C29 123.9(4) . . ?
C30 O4 Fe1 127.6(3) . . ?
C7 N1 C14 119.6(4) . . ?
C7 N1 Fe2 129.0(3) . . ?
C14 N1 Fe2 111.4(3) . . ?
C1 O1 Fe2 134.8(3) . . ?
C18 C17 C16 120.9(4) . . ?
C38 C39 C40 121.7(4) . . ?
C38 C39 Cl4 117.7(4) . . ?
C40 C39 Cl4 120.6(4) . . ?
N2 C22 C21 118.8(4) . . ?
N2 C22 C23 119.7(4) . . ?
C21 C22 C23 121.5(4) . . ?
C20 C21 C16 119.5(4) . . ?
C20 C21 C22 118.6(4) . . ?
C16 C21 C22 121.9(4) . . ?
C40 C41 C42 119.8(4) . . ?
C40 C41 Cl2 120.2(4) . . ?
C42 C41 Cl2 120.1(3) . . ?
O8 C32 C33 126.0(4) . . ?
O8 C32 C31 114.3(4) . . ?
C33 C32 C31 119.6(5) . . ?
C20 C19 C18 118.3(4) . . ?
C31 C36 C35 121.2(4) . . ?
C31 C36 Cl8 117.9(4) . . ?
C35 C36 Cl8 120.9(4) . . ?
C32 C33 C34 121.1(4) . . ?
C32 C33 Cl5 118.4(4) . . ?
C34 C33 Cl5 120.5(3) . . ?
O5 C38 C39 125.0(4) . . ?
O5 C38 C37 116.4(4) . . ?
C39 C38 C37 118.6(4) . . ?
C3 C2 C1 119.9(5) . . ?
O3 C16 C17 121.7(4) . . ?
O3 C16 C21 121.1(4) . . ?
C17 C16 C21 117.2(4) . . ?
C19 C20 C21 121.5(4) . . ?
C37 C42 C41 121.0(4) . . ?
C37 C42 Cl1 117.9(3) . . ?
C41 C42 Cl1 121.1(3) . . ?
C4 C3 C2 121.0(4) . . ?
C9 C8 C13 118.1(5) . . ?
C9 C8 C7 121.7(5) . . ?
C13 C8 C7 120.2(5) . . ?
C26 C25 C24 120.0(6) . . ?
O7 C31 C36 123.4(4) . . ?
O7 C31 C32 117.6(4) . . ?
C36 C31 C32 119.0(4) . . ?
O6 C37 C42 125.0(4) . . ?
O6 C37 C38 115.6(4) . . ?
C42 C37 C38 119.4(4) . . ?
C10 C9 C8 121.0(5) . . ?
C41 C40 C39 119.6(4) . . ?
C41 C40 Cl3 119.8(4) . . ?
C39 C40 Cl3 120.7(3) . . ?
C28 C23 C24 118.9(4) . . ?
C28 C23 C22 121.3(4) . . ?
C24 C23 C22 119.7(4) . . ?
C33 C34 C35 120.2(4) . . ?
C33 C34 Cl6 119.8(3) . . ?
C35 C34 Cl6 119.9(4) . . ?
N2 C29 C30 108.4(3) . . ?
N1 C7 C6 122.0(4) . . ?
N1 C7 C8 119.5(4) . . ?
C6 C7 C8 118.5(4) . . ?
O1 C1 C6 123.2(4) . . ?
O1 C1 C2 116.5(4) . . ?
C6 C1 C2 120.3(4) . . ?
C3 C4 C5 119.1(4) . . ?
C4 C5 C6 122.1(5) . . ?
C1 C6 C5 117.5(4) . . ?
C1 C6 C7 124.2(4) . . ?
C5 C6 C7 118.3(4) . . ?
C17 C18 C19 122.4(4) . . ?
C26 C27 C28 119.0(5) . . ?
C11 C12 C13 120.9(5) . . ?
C23 C28 C27 121.1(5) . . ?
C12 C13 C8 120.0(5) . . ?
C25 C24 C23 120.0(5) . . ?
O2 C15 C14 107.3(4) . . ?
O4 C30 C29 109.5(4) . . ?
C12 C11 C10 120.4(5) . . ?
N1 C14 C15 107.2(4) . . ?
C9 C10 C11 119.6(5) . . ?
C34 C35 C36 118.7(4) . . ?
C34 C35 Cl7 120.8(4) . . ?
C36 C35 Cl7 120.5(3) . . ?
C25 C26 C27 120.9(5) . . ?

loop_
_geom_bond_atom_site_label_1
_geom_bond_atom_site_label_2
_geom_bond_distance
_geom_bond_site_symmetry_2
_geom_bond_publ_flag
O10 C45 1.372(7) . ?
O10 C43 1.408(8) . ?
O11 C49 1.375(10) . ?
O11 C48 1.435(9) . ?
O12 C53 1.367(9) . ?
O12 C52 1.402(10) . ?
C45 C46 1.429(10) . ?
C44 C43 1.450(9) . ?
C47 C48 1.489(12) . ?
C51 C52 1.478(12) . ?
C54 C53 1.540(13) . ?
C49 C50 1.567(14) . ?
Fe1 O7 1.928(3) . ?
Fe1 O2 1.977(3) . ?
Fe1 O6 1.984(3) . ?
Fe1 O5 1.992(3) . ?
Fe1 O8 2.093(3) . ?
Fe1 O4 2.109(3) . ?
Fe2 O1 1.886(3) . ?
Fe2 O3 1.985(3) . ?
Fe2 O2 2.024(3) . ?
Fe2 O8 2.053(3) . ?
Fe2 O9 2.092(3) . ?
Fe2 N1 2.126(4) . ?
Cl5 C33 1.740(4) . ?
Cl1 C42 1.733(4) . ?
Cl7 C35 1.712(5) . ?
Cl2 C41 1.728(5) . ?
Cl3 C40 1.728(5) . ?
Cl4 C39 1.744(4) . ?
Cl6 C34 1.740(5) . ?
Cl8 C36 1.733(4) . ?
O5 C38 1.332(5) . ?
O2 C15 1.413(5) . ?
O8 C32 1.336(5) . ?
O3 C16 1.325(5) . ?
O6 C37 1.341(5) . ?
O7 C31 1.337(5) . ?
N2 C22 1.304(5) . ?
N2 C29 1.489(5) . ?
O4 C30 1.437(5) . ?
N1 C7 1.298(5) . ?
N1 C14 1.489(6) . ?
O1 C1 1.338(5) . ?
C17 C18 1.365(6) . ?
C17 C16 1.407(6) . ?
C39 C38 1.385(6) . ?
C39 C40 1.395(6) . ?
C22 C21 1.465(6) . ?
C22 C23 1.478(6) . ?
C21 C20 1.413(6) . ?
C21 C16 1.422(6) . ?
C41 C40 1.382(6) . ?
C41 C42 1.401(6) . ?
C32 C33 1.366(6) . ?
C32 C31 1.420(6) . ?
C19 C20 1.368(6) . ?
C19 C18 1.382(6) . ?
C36 C31 1.377(6) . ?
C36 C35 1.405(6) . ?
C33 C34 1.388(6) . ?
C38 C37 1.424(6) . ?
C2 C3 1.387(6) . ?
C2 C1 1.399(6) . ?
C42 C37 1.384(6) . ?
C3 C4 1.366(7) . ?
C8 C9 1.377(7) . ?
C8 C13 1.387(7) . ?
C8 C7 1.489(6) . ?
C25 C26 1.366(8) . ?
C25 C24 1.384(7) . ?
C9 C10 1.369(7) . ?
C23 C28 1.373(6) . ?
C23 C24 1.404(7) . ?
C34 C35 1.392(6) . ?
C29 C30 1.505(6) . ?
C7 C6 1.465(6) . ?
C1 C6 1.389(6) . ?
C4 C5 1.374(6) . ?
C5 C6 1.416(6) . ?
C27 C26 1.383(9) . ?
C27 C28 1.390(7) . ?
C12 C11 1.339(8) . ?
C12 C13 1.373(7) . ?
C15 C14 1.510(6) . ?
C11 C10 1.370(7) . ?
